data_2229955
loop_
_publ_author_name
'Ren, Guo-Bin'
'Qi, Ming-Hui'
'Chen, Jin-Yao'
'Meng, Kun-Yan'
'Zhong, Jia-Liang'

_publ_section_title
;
 1,3-Dihydroxy-2-(hydroxymethyl)propan-2-aminium formate
;
_journal_coeditor_code CV5073
_journal_issue 5
_journal_name_full 'Acta Crystallographica Section E'
_journal_page_first o1264
_journal_paper_doi 10.1107/S1600536811015534
_journal_volume 67
_journal_year 2011
_chemical_formula_iupac 'C4 H12 N O3 +, C H O2 -'
_chemical_formula_moiety 'C4 H12 N O3 +, C H O2 -'
_chemical_formula_sum 'C5 H13 N O5'
_chemical_formula_weight 167.16
_chemical_name_systematic
;
1,3-Dihydroxy-2-(hydroxymethyl)propan-2-aminium formate
;
_space_group_IT_number 61
_symmetry_cell_setting orthorhombic
_symmetry_space_group_name_Hall '-P 2ac 2ab'
_symmetry_space_group_name_H-M 'P b c a'
_atom_sites_solution_hydrogens geom
_atom_sites_solution_primary direct
_atom_sites_solution_secondary difmap
_audit_creation_method SHELXL-97
_cell_angle_alpha 90.00
_cell_angle_beta 90.00
_cell_angle_gamma 90.00
_cell_formula_units_Z 8
_cell_length_a 6.49800(10)
_cell_length_b 11.87400(10)
_cell_length_c 20.5897(2)
_cell_measurement_reflns_used 3109
_cell_measurement_temperature 296(2)
_cell_measurement_theta_max 66.80
_cell_measurement_theta_min 7.46
_cell_volume 1588.64(3)
_computing_cell_refinement 'SAINT (Bruker, 2005)'
_computing_data_collection 'APEX2 (Bruker, 2005)'
_computing_data_reduction 'SAINT (Bruker, 2005)'
_computing_molecular_graphics 'SHELXTL (Sheldrick, 2008)'
_computing_publication_material 'SHELXL97 (Sheldrick, 2008)'
_computing_structure_refinement 'SHELXL97 (Sheldrick, 2008)'
_computing_structure_solution 'SHELXS97 (Sheldrick, 2008)'
_diffrn_ambient_temperature 296(2)
_diffrn_detector_area_resol_mean 0
_diffrn_measured_fraction_theta_full 0.957
_diffrn_measured_fraction_theta_max 0.957
_diffrn_measurement_device_type 'Bruker APEXII'
_diffrn_measurement_method '\f and \w'
_diffrn_radiation_monochromator graphite
_diffrn_radiation_source 'fine-focus sealed tube'
_diffrn_radiation_type CuK\a
_diffrn_radiation_wavelength 1.54178
_diffrn_reflns_av_R_equivalents 0.0159
_diffrn_reflns_av_sigmaI/netI 0.0176
_diffrn_reflns_limit_h_max 7
_diffrn_reflns_limit_h_min -7
_diffrn_reflns_limit_k_max 13
_diffrn_reflns_limit_k_min -13
_diffrn_reflns_limit_l_max 24
_diffrn_reflns_limit_l_min -22
_diffrn_reflns_number 4402
_diffrn_reflns_theta_full 67.34
_diffrn_reflns_theta_max 67.34
_diffrn_reflns_theta_min 7.46
_diffrn_standards_decay_% 0
_diffrn_standards_interval_count 0
_diffrn_standards_interval_time 0
_diffrn_standards_number 0
_exptl_absorpt_coefficient_mu 1.083
_exptl_absorpt_correction_T_max 0.8994
_exptl_absorpt_correction_T_min 0.7887
_exptl_absorpt_correction_type multi-scan
_exptl_absorpt_process_details '(SADABS; Bruker, 2005)'
_exptl_crystal_colour colourless
_exptl_crystal_density_diffrn 1.398
_exptl_crystal_density_method 'not measured'
_exptl_crystal_description block
_exptl_crystal_F_000 720
_exptl_crystal_size_max 0.23
_exptl_crystal_size_mid 0.18
_exptl_crystal_size_min 0.10
_refine_diff_density_max 0.283
_refine_diff_density_min -0.197
_refine_ls_extinction_coef 0.0049(6)
_refine_ls_extinction_expression Fc^*^=kFc[1+0.001xFc^2^\l^3^/sin(2\q)]^-1/4^
_refine_ls_extinction_method 'SHELXL97 (Sheldrick, 2008)'
_refine_ls_goodness_of_fit_ref 1.093
_refine_ls_hydrogen_treatment mixed
_refine_ls_matrix_type full
_refine_ls_number_parameters 117
_refine_ls_number_reflns 1368
_refine_ls_number_restraints 0
_refine_ls_restrained_S_all 1.093
_refine_ls_R_factor_all 0.0355
_refine_ls_R_factor_gt 0.0343
_refine_ls_shift/su_max 0.000
_refine_ls_shift/su_mean 0.000
_refine_ls_structure_factor_coef Fsqd
_refine_ls_weighting_details 'calc w=1/[\s^2^(Fo^2^)+(0.0550P)^2^+0.4117P] where P=(Fo^2^+2Fc^2^)/3'
_refine_ls_weighting_scheme calc
_refine_ls_wR_factor_gt 0.0933
_refine_ls_wR_factor_ref 0.0949
_reflns_number_gt 1304
_reflns_number_total 1368
_reflns_threshold_expression I>2sigma(I)
_cod_data_source_file cv5073.cif
_cod_data_source_block I
_cod_database_code 2229955
_cod_database_fobs_code 2229955

loop_
_symmetry_equiv_pos_as_xyz
'x, y, z'
'-x+1/2, -y, z+1/2'
'-x, y+1/2, -z+1/2'
'x+1/2, -y+1/2, -z'
'-x, -y, -z'
'x-1/2, y, -z-1/2'
'x, -y-1/2, z-1/2'
'-x-1/2, y-1/2, z'

loop_
_atom_site_type_symbol
_atom_site_label
_atom_site_fract_x
_atom_site_fract_y
_atom_site_fract_z
_atom_site_U_iso_or_equiv
_atom_site_adp_type
_atom_site_calc_flag
_atom_site_refinement_flags
_atom_site_occupancy
_atom_site_symmetry_multiplicity
_atom_site_disorder_assembly
_atom_site_disorder_group
O O1 0.12876(16) 0.52355(9) 0.22191(4) 0.0392(3) Uani d . 1 1 . .
H H1A 0.1666 0.5765 0.2445 0.059 Uiso calc R 1 1 . .
O O2 0.20496(15) 0.43932(8) 0.02376(4) 0.0340(3) Uani d . 1 1 . .
H H2A 0.2808 0.3926 0.0407 0.051 Uiso calc R 1 1 . .
O O3 0.06605(15) 0.77248(7) 0.07395(5) 0.0349(3) Uani d . 1 1 . .
H H3A -0.0395 0.7945 0.0917 0.052 Uiso calc R 1 1 . .
N N1 -0.06449(16) 0.55746(9) 0.10599(5) 0.0254(3) Uani d . 1 1 . .
C C1 0.16134(18) 0.58258(10) 0.10896(6) 0.0251(3) Uani d . 1 1 . .
C C2 0.2530(2) 0.51726(11) 0.16588(6) 0.0322(3) Uani d . 1 1 . .
H H2B 0.2694 0.4389 0.1535 0.039 Uiso calc R 1 1 . .
H H2C 0.3883 0.5472 0.1758 0.039 Uiso calc R 1 1 . .
C C3 0.2620(2) 0.54863(11) 0.04459(6) 0.0308(3) Uani d . 1 1 . .
H H3B 0.2234 0.6026 0.0114 0.037 Uiso calc R 1 1 . .
H H3C 0.4103 0.5516 0.0495 0.037 Uiso calc R 1 1 . .
C C4 0.1855(2) 0.70956(11) 0.11900(7) 0.0318(3) Uani d . 1 1 . .
H H4A 0.1435 0.7288 0.1628 0.038 Uiso calc R 1 1 . .
H H4B 0.3293 0.7298 0.1142 0.038 Uiso calc R 1 1 . .
O O4 0.23553(18) 0.69672(9) 0.30298(5) 0.0481(3) Uani d . 1 1 . .
O O5 0.22296(18) 0.84393(9) 0.36823(5) 0.0454(3) Uani d . 1 1 . .
C C5 0.1807(2) 0.79327(12) 0.31701(7) 0.0360(4) Uani d . 1 1 . .
H H5A 0.098(3) 0.8304(16) 0.2871(8) 0.051(5) Uiso d . 1 1 . .
H H1B -0.120(3) 0.5727(13) 0.0659(9) 0.040(4) Uiso d . 1 1 . .
H H1C -0.142(2) 0.6018(15) 0.1363(8) 0.041(4) Uiso d . 1 1 . .
H H1D -0.098(3) 0.4814(16) 0.1148(8) 0.044(4) Uiso d . 1 1 . .

loop_
_atom_site_aniso_label
_atom_site_aniso_U_11
_atom_site_aniso_U_22
_atom_site_aniso_U_33
_atom_site_aniso_U_12
_atom_site_aniso_U_13
_atom_site_aniso_U_23
O1 0.0514(6) 0.0413(6) 0.0248(5) -0.0045(5) -0.0007(4) -0.0006(4)
O2 0.0468(6) 0.0275(5) 0.0277(5) 0.0099(4) -0.0082(4) -0.0036(3)
O3 0.0403(6) 0.0239(5) 0.0406(6) 0.0002(4) 0.0064(4) 0.0060(4)
N1 0.0302(6) 0.0215(5) 0.0244(6) -0.0025(4) -0.0019(4) 0.0015(4)
C1 0.0274(6) 0.0227(6) 0.0253(6) -0.0020(5) -0.0008(5) -0.0011(5)
C2 0.0378(7) 0.0317(7) 0.0272(7) 0.0042(5) -0.0046(5) -0.0019(5)
C3 0.0352(7) 0.0297(7) 0.0276(7) 0.0003(5) 0.0027(5) -0.0001(5)
C4 0.0354(7) 0.0239(7) 0.0360(7) -0.0044(5) -0.0009(5) -0.0019(5)
O4 0.0633(7) 0.0367(6) 0.0444(6) 0.0148(5) -0.0142(5) -0.0112(4)
O5 0.0551(7) 0.0359(6) 0.0451(6) 0.0153(5) -0.0088(5) -0.0116(4)
C5 0.0388(8) 0.0327(7) 0.0366(8) 0.0069(6) -0.0024(6) -0.0001(6)

loop_
_atom_type_symbol
_atom_type_description
_atom_type_scat_dispersion_real
_atom_type_scat_dispersion_imag
_atom_type_scat_source
C C 0.0181 0.0091 'International Tables Vol C Tables 4.2.6.8 and 6.1.1.4'
H H 0.0000 0.0000 'International Tables Vol C Tables 4.2.6.8 and 6.1.1.4'
N N 0.0311 0.0180 'International Tables Vol C Tables 4.2.6.8 and 6.1.1.4'
O O 0.0492 0.0322 'International Tables Vol C Tables 4.2.6.8 and 6.1.1.4'

loop_
_geom_angle_atom_site_label_1
_geom_angle_atom_site_label_2
_geom_angle_atom_site_label_3
_geom_angle_site_symmetry_1
_geom_angle_site_symmetry_3
_geom_angle
_geom_angle_publ_flag
C2 O1 H1A . . 109.5 ?
C3 O2 H2A . . 109.5 ?
C4 O3 H3A . . 109.5 ?
C1 N1 H1B . . 112.4(11) ?
C1 N1 H1C . . 112.2(10) ?
H1B N1 H1C . . 105.7(14) ?
C1 N1 H1D . . 113.9(10) ?
H1B N1 H1D . . 105.7(14) ?
H1C N1 H1D . . 106.2(14) ?
N1 C1 C2 . . 108.19(10) ?
N1 C1 C4 . . 107.59(10) ?
C2 C1 C4 . . 110.91(10) ?
N1 C1 C3 . . 109.28(10) ?
C2 C1 C3 . . 111.35(10) ?
C4 C1 C3 . . 109.43(10) ?
O1 C2 C1 . . 112.20(10) ?
O1 C2 H2B . . 109.2 ?
C1 C2 H2B . . 109.2 ?
O1 C2 H2C . . 109.2 ?
C1 C2 H2C . . 109.2 ?
H2B C2 H2C . . 107.9 ?
O2 C3 C1 . . 113.05(10) ?
O2 C3 H3B . . 109.0 ?
C1 C3 H3B . . 109.0 ?
O2 C3 H3C . . 109.0 ?
C1 C3 H3C . . 109.0 ?
H3B C3 H3C . . 107.8 ?
O3 C4 C1 . . 111.94(10) ?
O3 C4 H4A . . 109.2 ?
C1 C4 H4A . . 109.2 ?
O3 C4 H4B . . 109.2 ?
C1 C4 H4B . . 109.2 ?
H4A C4 H4B . . 107.9 ?
O4 C5 O5 . . 125.67(14) ?
O4 C5 H5A . . 116.9(12) ?
O5 C5 H5A . . 117.4(11) ?

loop_
_geom_bond_atom_site_label_1
_geom_bond_atom_site_label_2
_geom_bond_site_symmetry_2
_geom_bond_distance
_geom_bond_publ_flag
O1 C2 . 1.4100(16) ?
O1 H1A . 0.8200 ?
O2 C3 . 1.4163(16) ?
O2 H2A . 0.8200 ?
O3 C4 . 1.4217(16) ?
O3 H3A . 0.8200 ?
N1 C1 . 1.4987(15) ?
N1 H1B . 0.918(18) ?
N1 H1C . 0.960(18) ?
N1 H1D . 0.946(18) ?
C1 C2 . 1.5265(17) ?
C1 C4 . 1.5299(16) ?
C1 C3 . 1.5317(17) ?
C2 H2B . 0.9700 ?
C2 H2C . 0.9700 ?
C3 H3B . 0.9700 ?
C3 H3C . 0.9700 ?
C4 H4A . 0.9700 ?
C4 H4B . 0.9700 ?
O4 C5 . 1.2348(18) ?
O5 C5 . 1.2449(18) ?
C5 H5A . 0.928(19) ?

loop_
_geom_hbond_atom_site_label_D
_geom_hbond_atom_site_label_H
_geom_hbond_atom_site_label_A
_geom_hbond_site_symmetry_A
_geom_hbond_distance_DH
_geom_hbond_distance_HA
_geom_hbond_distance_DA
_geom_hbond_angle_DHA
O1 H1A O4 . 0.82 1.92 2.7378(14) 175
O2 H2A O3 8_655 0.82 1.87 2.6845(12) 173
O3 H3A O5 6_556 0.82 1.85 2.6659(14) 180
N1 H1B O2 5_565 0.918(18) 1.933(19) 2.8233(14) 163.0(15)
N1 H1C O4 6_556 0.960(18) 1.861(18) 2.8171(15) 173.4(15)
N1 H1D O5 3_545 0.946(18) 1.857(19) 2.7876(14) 167.2(15)

loop_
_geom_torsion_atom_site_label_1
_geom_torsion_atom_site_label_2
_geom_torsion_atom_site_label_3
_geom_torsion_atom_site_label_4
_geom_torsion_site_symmetry_1
_geom_torsion_site_symmetry_2
_geom_torsion_site_symmetry_3
_geom_torsion_site_symmetry_4
_geom_torsion
_geom_torsion_publ_flag
N1 C1 C2 O1 . . . . -43.81(13) ?
C4 C1 C2 O1 . . . . 73.96(13) ?
C3 C1 C2 O1 . . . . -163.92(11) ?
N1 C1 C3 O2 . . . . -48.09(14) ?
C2 C1 C3 O2 . . . . 71.38(14) ?
C4 C1 C3 O2 . . . . -165.66(10) ?
N1 C1 C4 O3 . . . . -49.91(13) ?
C2 C1 C4 O3 . . . . -168.05(10) ?
C3 C1 C4 O3 . . . . 68.72(13) ?

loop_
_cod_related_entry_id
_cod_related_entry_database
_cod_related_entry_code
1 ChemSpider 30656629
